data_4080375
loop_
_publ_author_name
'Matson, Ellen M.'
'Forrest, William P.'
'Fanwick, Phillip E.'
'Bart, Suzanne C.'

_publ_section_title
;
 Synthesis and Reactivity of Trivalent Tp*U(CH2Ph)2(THF): Insertion vs
 Oxidation at Low-Valent Uranium--Carbon Bonds
;
_journal_issue 5
_journal_name_full Organometallics
_journal_page_first 1484
_journal_paper_doi 10.1021/om301139h
_journal_volume 32
_journal_year 2013
_chemical_formula_moiety 'C35 H48 B1 N7 O1 U1'
_chemical_formula_sum 'C35 H48 B N7 O U'
_chemical_formula_weight 831.66
_space_group_IT_number 2
_symmetry_cell_setting triclinic
_symmetry_space_group_name_Hall '-P 1'
_symmetry_space_group_name_H-M 'P -1'
_cell_angle_alpha 63.690(5)
_cell_angle_beta 74.055(6)
_cell_angle_gamma 75.903(7)
_cell_formula_units_Z 2
_cell_length_a 10.9314(7)
_cell_length_b 14.5626(14)
_cell_length_c 14.7879(9)
_cell_measurement_reflns_used 7381
_cell_measurement_temperature 150.0(2)
_cell_measurement_theta_max 72
_cell_measurement_theta_min 3
_cell_volume 2008.7(3)
_computing_cell_refinement 'DENZO/SCALEPACK (Otwinowski & Minor, 1996)'
_computing_data_collection 'CrystalClear(Rigaku, 2001)'
_computing_data_reduction 'DENZO/SCALEPACK (Otwinowski & Minor, 1996)'
_computing_molecular_graphics
;
    ORTEP (Johnson, 1976)
    PLATON (Spek, 2003)
;
_computing_publication_material 'SHELX97(Sheldrick, 2008) and local programs'
_computing_structure_refinement 'SHELX97 (Sheldrick, 2008)'
_computing_structure_solution
;
 PATTY (DIRDIF, Beurskins, 2008)
;
_diffrn_ambient_temperature 150.0(2)
_diffrn_measured_fraction_theta_full 0.9290
_diffrn_measured_fraction_theta_max 0.9290
_diffrn_measurement_details
;
Data were collected on a Rigaku Rapid which has a quarter 
chi circle and a 200 degree curved image plate at a fixed 
distance of 127.4mm.  Strategy was optimized using the 
CrystalClear software.  The completeness is the best 
that can be obtained with this geometry. The missing data are not cusp 
data but mostly high angle data.
Also the use of HKL2000/SCALEPACK lowers the number 
of observed data as inconsistent equivalents are removed 
from the data set and not included in the collected total
;
_diffrn_measurement_device_type Rigaku_Rapid_II
_diffrn_measurement_method \w
_diffrn_radiation_monochromator 'confocal optics'
_diffrn_radiation_type CU-K\a
_diffrn_radiation_wavelength 1.54184
_diffrn_reflns_av_R_equivalents 0.0850
_diffrn_reflns_av_sigmaI/netI 0.0258
_diffrn_reflns_limit_h_max 13
_diffrn_reflns_limit_h_min 0
_diffrn_reflns_limit_k_max 17
_diffrn_reflns_limit_k_min -17
_diffrn_reflns_limit_l_max 18
_diffrn_reflns_limit_l_min -17
_diffrn_reflns_number 39827
_diffrn_reflns_theta_full 72.2
_diffrn_reflns_theta_max 72.24
_diffrn_reflns_theta_min 3.72
_diffrn_standards_number 0
_exptl_absorpt_coefficient_mu 11.623
_exptl_absorpt_correction_T_max 0.3946
_exptl_absorpt_correction_T_min 0.2431
_exptl_absorpt_correction_type multi-scan
_exptl_absorpt_process_details 'SCALEPACK (Otwinowski & Minor, 1997)'
_exptl_crystal_colour orange
_exptl_crystal_density_diffrn 1.375
_exptl_crystal_density_method 'not measured'
_exptl_crystal_description plate
_exptl_crystal_F_000 824
_exptl_crystal_size_max 0.20
_exptl_crystal_size_mid 0.18
_exptl_crystal_size_min 0.08
_platon_squeeze_details '                                                                       '
_refine_diff_density_max 3.86
_refine_diff_density_min -1.66
_refine_ls_extinction_method none
_refine_ls_goodness_of_fit_ref 1.077
_refine_ls_hydrogen_treatment mixed
_refine_ls_matrix_type full
_refine_ls_number_parameters 426
_refine_ls_number_reflns 7371
_refine_ls_number_restraints 0
_refine_ls_R_factor_all 0.058
_refine_ls_R_factor_gt 0.057
_refine_ls_shift/su_max 0.001
_refine_ls_structure_factor_coef Fsqd
_refine_ls_weighting_details 'w=1/[\s^2^(Fo^2^)+(0.1275P)^2^+1.2286P] where P=(Fo^2^+2Fc^2^)/3'
_refine_ls_weighting_scheme calc
_refine_ls_wR_factor_gt 0.150
_refine_ls_wR_factor_ref 0.151
_reflns_number_gt 7131
_reflns_number_total 7371
_reflns_threshold_expression >2.0\s(I)
_cod_data_source_file om301139h_si_004.cif
_cod_data_source_block EMM40
_cod_depositor_comments
;
The following automatic conversions were performed:

'_refine_ls_weighting_scheme' value 'calc ' changed to 'calc'
according to /home/saulius/struct/CIF-dictionaries/cif_core.dic
dictionary named 'cif_core.dic' version 2.4.2 from 2011-04-26.

Automatic conversion script
Id: cif_fix_values 1891 2012-01-12 08:04:46Z andrius 

The following automatic conversions were performed:

data name '_iucr_refine_instruction_details' was replaced with
'_iucr_refine_instructions_details' as specified in the replacement
file 'data/replacement-values/replacement_tags.lst'.

Automatic conversion script
Id: cif_correct_tags 9268 2022-04-12 08:56:07Z antanas 
;
_cod_original_formula_sum 'C35 H48 B1 N7 O1 U1'
_cod_database_code 4080375

loop_
_symmetry_equiv_pos_as_xyz
'x, y, z'
'-x, -y, -z'

loop_
_atom_site_label
_atom_site_fract_x
_atom_site_fract_y
_atom_site_fract_z
_atom_site_U_iso_or_equiv
_atom_site_adp_type
_atom_site_occupancy
_atom_site_symmetry_multiplicity
_atom_site_calc_flag
_atom_site_refinement_flags
U1 0.183918(14) 0.252487(12) 0.330141(11) 0.03664(12) Uani 1 1 d .
O61 0.2786(5) 0.0682(3) 0.3651(3) 0.0469(10) Uani 1 1 d .
N11 0.1756(5) 0.4361(4) 0.1924(4) 0.0395(10) Uani 1 1 d .
N12 0.1860(5) 0.4500(4) 0.0929(4) 0.0385(10) Uani 1 1 d .
N21 0.1208(5) 0.2286(4) 0.1824(4) 0.0400(11) Uani 1 1 d .
N22 0.1852(5) 0.2778(4) 0.0830(4) 0.0400(11) Uani 1 1 d .
N31 0.3928(5) 0.2564(5) 0.1944(4) 0.0430(12) Uani 1 1 d .
N32 0.3909(5) 0.3212(4) 0.0932(4) 0.0381(10) Uani 1 1 d .
N41 0.2710(5) 0.2685(4) 0.4230(4) 0.0430(11) Uani 1 1 d .
C13 0.1413(6) 0.5477(5) 0.0375(5) 0.0430(13) Uani 1 1 d .
C14 0.1029(6) 0.6006(5) 0.1015(5) 0.0446(13) Uani 1 1 d .
C15 0.1273(6) 0.5268(6) 0.1978(5) 0.0425(14) Uani 1 1 d .
C16 0.1394(7) 0.5891(5) -0.0749(5) 0.0485(15) Uani 1 1 d .
C17 0.1098(8) 0.5427(6) 0.2935(6) 0.0550(17) Uani 1 1 d .
C23 0.1679(6) 0.2376(6) 0.0225(5) 0.0473(14) Uani 1 1 d .
C24 0.0911(7) 0.1595(6) 0.0827(5) 0.0504(15) Uani 1 1 d .
C25 0.0630(6) 0.1579(5) 0.1791(5) 0.0438(13) Uani 1 1 d .
C26 0.2266(8) 0.2726(7) -0.0900(6) 0.062(2) Uani 1 1 d .
C27 -0.0161(8) 0.0882(6) 0.2734(6) 0.0547(17) Uani 1 1 d .
C33 0.5112(7) 0.3345(6) 0.0392(5) 0.0491(15) Uani 1 1 d .
C34 0.5930(6) 0.2779(6) 0.1082(6) 0.0482(15) Uani 1 1 d .
C35 0.5187(7) 0.2310(6) 0.2023(6) 0.0458(15) Uani 1 1 d .
C36 0.5417(7) 0.4029(8) -0.0736(6) 0.066(2) Uani 1 1 d .
C37 0.5592(7) 0.1623(6) 0.3030(6) 0.0538(17) Uani 1 1 d .
C41 0.3334(6) 0.2829(5) 0.4842(5) 0.0418(13) Uani 1 1 d .
C42 0.3079(6) 0.2294(5) 0.5924(5) 0.0441(13) Uani 1 1 d .
C43 0.3718(7) 0.2473(6) 0.6510(5) 0.0491(15) Uani 1 1 d .
C44 0.4595(6) 0.3152(5) 0.6090(5) 0.0468(15) Uani 1 1 d .
C45 0.4877(6) 0.3670(5) 0.5017(5) 0.0470(14) Uani 1 1 d .
C46 0.4261(6) 0.3524(5) 0.4398(5) 0.0439(13) Uani 1 1 d .
C47 0.2098(8) 0.1530(7) 0.6443(5) 0.0600(19) Uani 1 1 d .
C48 0.5239(9) 0.3349(6) 0.6762(6) 0.0605(19) Uani 1 1 d .
C49 0.4579(7) 0.4104(6) 0.3251(5) 0.0496(15) Uani 1 1 d .
C50 -0.0014(7) 0.1700(6) 0.4745(6) 0.0500(16) Uani 1 1 d .
C51 -0.0703(7) 0.2749(6) 0.4464(6) 0.0466(15) Uani 1 1 d .
C52 -0.1080(6) 0.3292(5) 0.3500(5) 0.0447(14) Uani 1 1 d .
C53 -0.1711(6) 0.4313(5) 0.3202(5) 0.0469(14) Uani 1 1 d .
C54 -0.1946(7) 0.4833(6) 0.3843(6) 0.0561(17) Uani 1 1 d .
C55 -0.1555(8) 0.4315(7) 0.4782(7) 0.0636(19) Uani 1 1 d .
C56 -0.0945(7) 0.3296(6) 0.5089(6) 0.0538(16) Uani 1 1 d .
C62 0.3340(7) 0.0198(6) 0.2932(6) 0.0528(16) Uani 1 1 d .
C63 0.3122(7) -0.0914(6) 0.3551(7) 0.0551(17) Uani 1 1 d .
C64 0.3377(7) -0.1108(6) 0.4579(6) 0.0563(17) Uani 1 1 d .
C65 0.2858(8) -0.0108(6) 0.4695(6) 0.0526(17) Uani 1 1 d .
B1 0.2632(6) 0.3655(6) 0.0533(5) 0.0393(14) Uani 1 1 d .
H1 0.277(8) 0.406(7) -0.027(7) 0.06(2) Uiso 1 1 d .
H14 0.0678 0.6714 0.0838 0.053 Uiso 1 1 calc R
H24 0.0640 0.1165 0.0611 0.060 Uiso 1 1 calc R
H34 0.6841 0.2727 0.0929 0.058 Uiso 1 1 calc R
H43 0.3537 0.2107 0.7236 0.059 Uiso 1 1 calc R
H45 0.5501 0.4130 0.4709 0.056 Uiso 1 1 calc R
H52 -0.0902 0.2958 0.3043 0.054 Uiso 1 1 calc R
H53 -0.1980 0.4653 0.2559 0.056 Uiso 1 1 calc R
H54 -0.2365 0.5527 0.3640 0.067 Uiso 1 1 calc R
H55 -0.1707 0.4662 0.5225 0.076 Uiso 1 1 calc R
H56 -0.0686 0.2963 0.5737 0.065 Uiso 1 1 calc R
H16A 0.2276 0.5918 -0.1142 0.073 Uiso 1 1 calc R
H16B 0.0905 0.6588 -0.0968 0.073 Uiso 1 1 calc R
H16C 0.0987 0.5436 -0.0870 0.073 Uiso 1 1 calc R
H17A 0.1150 0.4754 0.3520 0.082 Uiso 1 1 calc R
H17B 0.0255 0.5831 0.3047 0.082 Uiso 1 1 calc R
H17C 0.1773 0.5801 0.2869 0.082 Uiso 1 1 calc R
H26A 0.1996 0.3470 -0.1254 0.094 Uiso 1 1 calc R
H26B 0.1979 0.2348 -0.1194 0.094 Uiso 1 1 calc R
H26C 0.3205 0.2588 -0.0986 0.094 Uiso 1 1 calc R
H27A 0.0343 0.0522 0.3281 0.082 Uiso 1 1 calc R
H27B -0.0412 0.0373 0.2580 0.082 Uiso 1 1 calc R
H27C -0.0933 0.1293 0.2961 0.082 Uiso 1 1 calc R
H36A 0.5157 0.3745 -0.1133 0.099 Uiso 1 1 calc R
H36B 0.6343 0.4061 -0.0949 0.099 Uiso 1 1 calc R
H36C 0.4949 0.4727 -0.0861 0.099 Uiso 1 1 calc R
H37A 0.4964 0.1769 0.3583 0.081 Uiso 1 1 calc R
H37B 0.6438 0.1752 0.3013 0.081 Uiso 1 1 calc R
H37C 0.5637 0.0897 0.3152 0.081 Uiso 1 1 calc R
H47A 0.2126 0.1160 0.7177 0.090 Uiso 1 1 calc R
H47B 0.2305 0.1033 0.6125 0.090 Uiso 1 1 calc R
H47C 0.1234 0.1909 0.6360 0.090 Uiso 1 1 calc R
H48A 0.4683 0.3876 0.6990 0.091 Uiso 1 1 calc R
H48B 0.6063 0.3593 0.6368 0.091 Uiso 1 1 calc R
H48C 0.5387 0.2706 0.7364 0.091 Uiso 1 1 calc R
H49A 0.3891 0.4678 0.3026 0.074 Uiso 1 1 calc R
H49B 0.4664 0.3635 0.2918 0.074 Uiso 1 1 calc R
H49C 0.5391 0.4377 0.3062 0.074 Uiso 1 1 calc R
H501 -0.018(10) 0.126(8) 0.442(8) 0.08(3) Uiso 1 1 d .
H502 -0.024(13) 0.141(11) 0.517(11) 0.100 Uiso 1 1 d .
H62A 0.4268 0.0251 0.2682 0.063 Uiso 1 1 calc R
H62B 0.2903 0.0522 0.2336 0.063 Uiso 1 1 calc R
H63A 0.3729 -0.1378 0.3251 0.066 Uiso 1 1 calc R
H63B 0.2230 -0.1002 0.3608 0.066 Uiso 1 1 calc R
H64A 0.2930 -0.1678 0.5140 0.068 Uiso 1 1 calc R
H64B 0.4309 -0.1288 0.4585 0.068 Uiso 1 1 calc R
H65A 0.1996 -0.0144 0.5143 0.063 Uiso 1 1 calc R
H65B 0.3437 0.0053 0.5000 0.063 Uiso 1 1 calc R

loop_
_atom_site_aniso_label
_atom_site_aniso_U_11
_atom_site_aniso_U_22
_atom_site_aniso_U_33
_atom_site_aniso_U_12
_atom_site_aniso_U_13
_atom_site_aniso_U_23
U1 0.03708(16) 0.03465(19) 0.03523(16) -0.00617(10) -0.01232(10) -0.00784(11)
O61 0.054(3) 0.034(2) 0.045(2) -0.0035(19) -0.0157(19) -0.0068(18)
N11 0.041(2) 0.039(3) 0.037(2) -0.006(2) -0.013(2) -0.011(2)
N12 0.038(2) 0.038(3) 0.038(2) -0.007(2) -0.0168(19) -0.007(2)
N21 0.040(3) 0.035(3) 0.040(3) -0.009(2) -0.009(2) -0.008(2)
N22 0.040(3) 0.040(3) 0.038(3) -0.002(2) -0.012(2) -0.012(2)
N31 0.035(3) 0.047(3) 0.044(3) -0.007(2) -0.012(2) -0.013(2)
N32 0.037(2) 0.036(3) 0.036(2) -0.0080(19) -0.0083(19) -0.007(2)
N41 0.049(3) 0.046(3) 0.041(3) -0.010(2) -0.020(2) -0.014(2)
C13 0.042(3) 0.041(4) 0.049(3) -0.009(2) -0.019(3) -0.013(3)
C14 0.044(3) 0.038(3) 0.047(3) -0.007(3) -0.014(3) -0.009(3)
C15 0.040(3) 0.041(4) 0.045(3) -0.010(3) -0.009(3) -0.013(3)
C16 0.052(4) 0.044(4) 0.045(3) -0.007(3) -0.022(3) -0.006(3)
C17 0.066(4) 0.053(4) 0.051(4) -0.007(3) -0.012(3) -0.025(3)
C23 0.042(3) 0.055(4) 0.050(3) -0.010(3) -0.009(3) -0.024(3)
C24 0.059(4) 0.045(4) 0.052(4) -0.011(3) -0.015(3) -0.019(3)
C25 0.046(3) 0.038(4) 0.050(3) -0.006(3) -0.018(3) -0.015(3)
C26 0.070(5) 0.077(6) 0.050(4) -0.029(4) 0.002(3) -0.033(4)
C27 0.059(4) 0.052(4) 0.057(4) -0.018(3) -0.020(3) -0.015(3)
C33 0.049(3) 0.058(4) 0.041(3) -0.018(3) -0.008(3) -0.016(3)
C34 0.035(3) 0.057(4) 0.056(4) -0.009(3) -0.011(3) -0.023(3)
C35 0.039(3) 0.053(4) 0.045(4) -0.008(3) -0.011(3) -0.016(3)
C36 0.043(4) 0.086(6) 0.057(4) -0.023(4) -0.003(3) -0.015(4)
C37 0.045(4) 0.050(4) 0.056(4) -0.003(3) -0.019(3) -0.009(3)
C41 0.042(3) 0.042(4) 0.044(3) -0.002(3) -0.015(3) -0.017(3)
C42 0.044(3) 0.042(4) 0.043(3) -0.001(3) -0.013(3) -0.013(3)
C43 0.051(4) 0.050(4) 0.046(3) 0.006(3) -0.020(3) -0.020(3)
C44 0.047(3) 0.045(4) 0.059(4) 0.008(3) -0.026(3) -0.027(3)
C45 0.045(3) 0.042(4) 0.058(4) 0.002(3) -0.020(3) -0.021(3)
C46 0.047(3) 0.038(3) 0.044(3) 0.000(3) -0.013(3) -0.013(3)
C47 0.060(4) 0.073(5) 0.038(3) -0.019(4) -0.010(3) -0.009(3)
C48 0.082(5) 0.052(4) 0.062(4) -0.004(4) -0.038(4) -0.024(4)
C49 0.052(4) 0.047(4) 0.050(4) -0.017(3) -0.018(3) -0.010(3)
C50 0.047(4) 0.051(5) 0.051(4) -0.001(3) -0.015(3) -0.020(3)
C51 0.044(4) 0.046(4) 0.046(3) -0.010(3) -0.004(3) -0.015(3)
C52 0.042(3) 0.044(4) 0.045(3) -0.007(3) -0.011(3) -0.014(3)
C53 0.042(3) 0.044(4) 0.053(4) -0.004(3) -0.015(3) -0.015(3)
C54 0.049(4) 0.052(4) 0.067(4) 0.005(3) -0.014(3) -0.029(4)
C55 0.060(4) 0.068(5) 0.070(5) 0.002(4) -0.018(4) -0.037(4)
C56 0.053(4) 0.061(5) 0.050(4) -0.005(3) -0.020(3) -0.020(3)
C62 0.050(4) 0.050(4) 0.055(4) -0.001(3) -0.011(3) -0.021(3)
C63 0.047(4) 0.045(4) 0.077(5) -0.002(3) -0.018(3) -0.027(4)
C64 0.048(4) 0.045(4) 0.063(4) 0.001(3) -0.014(3) -0.013(3)
C65 0.062(4) 0.038(4) 0.049(4) -0.002(3) -0.017(3) -0.008(3)
B1 0.036(3) 0.044(4) 0.035(3) -0.006(3) -0.012(2) -0.010(3)

loop_
_atom_type_symbol
_atom_type_description
_atom_type_scat_dispersion_real
_atom_type_scat_dispersion_imag
_atom_type_scat_source
C C 0.0181 0.0091 'International Tables Vol C Tables 4.2.6.8 and 6.1.1.4'
H H 0.0000 0.0000 'International Tables Vol C Tables 4.2.6.8 and 6.1.1.4'
B B 0.0090 0.0039 'International Tables Vol C Tables 4.2.6.8 and 6.1.1.4'
N N 0.0311 0.0180 'International Tables Vol C Tables 4.2.6.8 and 6.1.1.4'
O O 0.0492 0.0322 'International Tables Vol C Tables 4.2.6.8 and 6.1.1.4'
U U -4.3638 13.4090 'International Tables Vol C Tables 4.2.6.8 and 6.1.1.4'

loop_
_geom_angle_atom_site_label_1
_geom_angle_atom_site_label_2
_geom_angle_atom_site_label_3
_geom_angle
N41 U1 O61 96.3(2)
N41 U1 N11 99.0(2)
O61 U1 N11 144.06(16)
N41 U1 C50 94.3(2)
O61 U1 C50 83.2(2)
N11 U1 C50 127.4(2)
N41 U1 N31 92.9(2)
O61 U1 N31 73.38(18)
N11 U1 N31 73.56(17)
C50 U1 N31 156.1(2)
N41 U1 N21 167.2(2)
O61 U1 N21 79.06(16)
N11 U1 N21 78.80(16)
C50 U1 N21 97.0(2)
N31 U1 N21 74.27(17)
N41 U1 C51 95.2(2)
O61 U1 C51 113.35(19)
N11 U1 C51 97.40(19)
C50 U1 C51 30.5(2)
N31 U1 C51 168.7(2)
N21 U1 C51 97.66(19)
C62 O61 C65 108.4(5)
C62 O61 U1 129.1(4)
C65 O61 U1 122.5(4)
C15 N11 N12 107.2(5)
C15 N11 U1 131.6(4)
N12 N11 U1 118.2(4)
C13 N12 N11 110.0(5)
C13 N12 B1 127.9(5)
N11 N12 B1 121.2(5)
C25 N21 N22 105.3(5)
C25 N21 U1 134.7(4)
N22 N21 U1 117.5(4)
C23 N22 N21 109.9(5)
C23 N22 B1 128.3(5)
N21 N22 B1 121.8(5)
C35 N31 N32 105.7(5)
C35 N31 U1 131.9(5)
N32 N31 U1 119.1(4)
C33 N32 N31 110.7(5)
C33 N32 B1 128.1(5)
N31 N32 B1 121.2(5)
C41 N41 U1 177.7(5)
N12 C13 C14 108.0(6)
N12 C13 C16 123.7(6)
C14 C13 C16 128.3(6)
C13 C14 C15 105.1(6)
C13 C14 H14 127.40
C15 C14 H14 127.40
N11 C15 C14 109.7(6)
N11 C15 C17 122.3(6)
C14 C15 C17 127.9(7)
C13 C16 H16A 109.50
C13 C16 H16B 109.50
H16A C16 H16B 109.50
C13 C16 H16C 109.50
H16A C16 H16C 109.50
H16B C16 H16C 109.50
C15 C17 H17A 109.50
C15 C17 H17B 109.50
H17A C17 H17B 109.50
C15 C17 H17C 109.50
H17A C17 H17C 109.50
H17B C17 H17C 109.50
N22 C23 C24 108.1(6)
N22 C23 C26 123.6(6)
C24 C23 C26 128.3(6)
C25 C24 C23 105.6(6)
C25 C24 H24 127.20
C23 C24 H24 127.20
N21 C25 C24 111.1(6)
N21 C25 C27 121.2(6)
C24 C25 C27 127.7(6)
C23 C26 H26A 109.50
C23 C26 H26B 109.50
H26A C26 H26B 109.50
C23 C26 H26C 109.50
H26A C26 H26C 109.50
H26B C26 H26C 109.50
C25 C27 H27A 109.50
C25 C27 H27B 109.50
H27A C27 H27B 109.50
C25 C27 H27C 109.50
H27A C27 H27C 109.50
H27B C27 H27C 109.50
N32 C33 C34 106.6(6)
N32 C33 C36 123.7(6)
C34 C33 C36 129.7(6)
C35 C34 C33 107.4(6)
C35 C34 H34 126.30
C33 C34 H34 126.30
N31 C35 C34 109.6(6)
N31 C35 C37 121.3(6)
C34 C35 C37 129.1(7)
C33 C36 H36A 109.50
C33 C36 H36B 109.50
H36A C36 H36B 109.50
C33 C36 H36C 109.50
H36A C36 H36C 109.50
H36B C36 H36C 109.50
C35 C37 H37A 109.50
C35 C37 H37B 109.50
H37A C37 H37B 109.50
C35 C37 H37C 109.50
H37A C37 H37C 109.50
H37B C37 H37C 109.50
N41 C41 C42 121.5(6)
N41 C41 C46 120.7(6)
C42 C41 C46 117.8(6)
C43 C42 C41 119.5(6)
C43 C42 C47 120.4(6)
C41 C42 C47 120.1(6)
C44 C43 C42 123.0(6)
C44 C43 H43 118.50
C42 C43 H43 118.50
C43 C44 C45 118.1(6)
C43 C44 C48 121.2(7)
C45 C44 C48 120.7(7)
C46 C45 C44 121.2(7)
C46 C45 H45 119.40
C44 C45 H45 119.40
C45 C46 C41 120.4(6)
C45 C46 C49 119.5(6)
C41 C46 C49 120.1(6)
C42 C47 H47A 109.50
C42 C47 H47B 109.50
H47A C47 H47B 109.50
C42 C47 H47C 109.50
H47A C47 H47C 109.50
H47B C47 H47C 109.50
C44 C48 H48A 109.50
C44 C48 H48B 109.50
H48A C48 H48B 109.50
C44 C48 H48C 109.50
H48A C48 H48C 109.50
H48B C48 H48C 109.50
C46 C49 H49A 109.50
C46 C49 H49B 109.50
H49A C49 H49B 109.50
C46 C49 H49C 109.50
H49A C49 H49C 109.50
H49B C49 H49C 109.50
C51 C50 U1 85.8(5)
C51 C50 H501 117(6)
U1 C50 H501 97(6)
C51 C50 H502 113(10)
U1 C50 H502 154(10)
H501 C50 H502 91(10)
C56 C51 C52 116.7(7)
C56 C51 C50 122.7(7)
C52 C51 C50 120.5(6)
C56 C51 U1 118.7(5)
C52 C51 U1 85.4(4)
C50 C51 U1 63.7(4)
C53 C52 C51 121.4(6)
C53 C52 H52 119.30
C51 C52 H52 119.30
C54 C53 C52 120.6(6)
C54 C53 H53 119.70
C52 C53 H53 119.70
C55 C54 C53 118.5(7)
C55 C54 H54 120.70
C53 C54 H54 120.70
C54 C55 C56 121.2(7)
C54 C55 H55 119.40
C56 C55 H55 119.40
C55 C56 C51 121.6(7)
C55 C56 H56 119.20
C51 C56 H56 119.20
O61 C62 C63 103.9(6)
O61 C62 H62A 111.00
C63 C62 H62A 111.00
O61 C62 H62B 111.00
C63 C62 H62B 111.00
H62A C62 H62B 109.00
C62 C63 C64 101.5(6)
C62 C63 H63A 111.50
C64 C63 H63A 111.50
C62 C63 H63B 111.50
C64 C63 H63B 111.50
H63A C63 H63B 109.30
C65 C64 C63 104.5(6)
C65 C64 H64A 110.90
C63 C64 H64A 110.90
C65 C64 H64B 110.90
C63 C64 H64B 110.90
H64A C64 H64B 108.90
O61 C65 C64 105.7(6)
O61 C65 H65A 110.60
C64 C65 H65A 110.60
O61 C65 H65B 110.60
C64 C65 H65B 110.60
H65A C65 H65B 108.70
N22 B1 N32 110.5(5)
N22 B1 N12 112.5(5)
N32 B1 N12 110.3(5)
N22 B1 H1 108(5)
N32 B1 H1 113(5)
N12 B1 H1 103(5)

loop_
_geom_bond_atom_site_label_1
_geom_bond_atom_site_label_2
_geom_bond_distance
U1 N41 1.990(5)
U1 O61 2.501(4)
U1 N11 2.542(5)
U1 C50 2.576(8)
U1 N31 2.587(6)
U1 N21 2.643(6)
U1 C51 2.866(7)
O61 C62 1.447(8)
O61 C65 1.470(8)
N11 C15 1.327(9)
N11 N12 1.369(7)
N12 C13 1.334(8)
N12 B1 1.559(9)
N21 C25 1.357(9)
N21 N22 1.383(8)
N22 C23 1.337(8)
N22 B1 1.543(9)
N31 C35 1.359(9)
N31 N32 1.373(7)
N32 C33 1.347(8)
N32 B1 1.546(8)
N41 C41 1.378(8)
C13 C14 1.392(9)
C13 C16 1.500(9)
C14 C15 1.402(9)
C14 H14 0.9500
C15 C17 1.488(9)
C16 H16A 0.9800
C16 H16B 0.9800
C16 H16C 0.9800
C17 H17A 0.9800
C17 H17B 0.9800
C17 H17C 0.9800
C23 C24 1.396(10)
C23 C26 1.504(10)
C24 C25 1.363(9)
C24 H24 0.9500
C25 C27 1.495(10)
C26 H26A 0.9800
C26 H26B 0.9800
C26 H26C 0.9800
C27 H27A 0.9800
C27 H27B 0.9800
C27 H27C 0.9800
C33 C34 1.384(10)
C33 C36 1.507(10)
C34 C35 1.367(10)
C34 H34 0.9500
C35 C37 1.496(10)
C36 H36A 0.9800
C36 H36B 0.9800
C36 H36C 0.9800
C37 H37A 0.9800
C37 H37B 0.9800
C37 H37C 0.9800
C41 C42 1.415(9)
C41 C46 1.425(10)
C42 C43 1.388(9)
C42 C47 1.533(11)
C43 C44 1.369(11)
C43 H43 0.9500
C44 C45 1.402(10)
C44 C48 1.518(9)
C45 C46 1.384(9)
C45 H45 0.9500
C46 C49 1.503(9)
C47 H47A 0.9800
C47 H47B 0.9800
C47 H47C 0.9800
C48 H48A 0.9800
C48 H48B 0.9800
C48 H48C 0.9800
C49 H49A 0.9800
C49 H49B 0.9800
C49 H49C 0.9800
C50 C51 1.457(11)
C50 H501 1.02(11)
C50 H502 0.61(13)
C51 C56 1.406(10)
C51 C52 1.411(10)
C52 C53 1.403(10)
C52 H52 0.9500
C53 C54 1.395(10)
C53 H53 0.9500
C54 C55 1.386(12)
C54 H54 0.9500
C55 C56 1.393(12)
C55 H55 0.9500
C56 H56 0.9500
C62 C63 1.507(12)
C62 H62A 0.9900
C62 H62B 0.9900
C63 C64 1.510(11)
C63 H63A 0.9900
C63 H63B 0.9900
C64 C65 1.496(11)
C64 H64A 0.9900
C64 H64B 0.9900
C65 H65A 0.9900
C65 H65B 0.9900
B1 H1 1.05(9)

loop_
_geom_torsion_atom_site_label_1
_geom_torsion_atom_site_label_2
_geom_torsion_atom_site_label_3
_geom_torsion_atom_site_label_4
_geom_torsion
N41 U1 O61 C62 -134.8(6)
N11 U1 O61 C62 -19.7(7)
C50 U1 O61 C62 131.6(6)
N31 U1 O61 C62 -43.6(5)
N21 U1 O61 C62 33.1(5)
C51 U1 O61 C62 126.8(5)
N41 U1 O61 C65 45.0(5)
N11 U1 O61 C65 160.0(5)
C50 U1 O61 C65 -48.6(5)
N31 U1 O61 C65 136.2(5)
N21 U1 O61 C65 -147.1(5)
C51 U1 O61 C65 -53.4(5)
N41 U1 N11 C15 -55.7(6)
O61 U1 N11 C15 -169.9(5)
C50 U1 N11 C15 46.9(6)
N31 U1 N11 C15 -146.1(6)
N21 U1 N11 C15 137.2(6)
C51 U1 N11 C15 40.8(6)
N41 U1 N11 N12 146.7(4)
O61 U1 N11 N12 32.5(5)
C50 U1 N11 N12 -110.7(4)
N31 U1 N11 N12 56.3(4)
N21 U1 N11 N12 -20.4(4)
C51 U1 N11 N12 -116.8(4)
C15 N11 N12 C13 -1.7(7)
U1 N11 N12 C13 161.0(4)
C15 N11 N12 B1 168.2(5)
U1 N11 N12 B1 -29.2(6)
N41 U1 N21 C25 120.6(10)
O61 U1 N21 C25 50.6(6)
N11 U1 N21 C25 -157.9(6)
C50 U1 N21 C25 -31.1(6)
N31 U1 N21 C25 126.2(6)
C51 U1 N21 C25 -61.9(6)
N41 U1 N21 N22 -38.2(11)
O61 U1 N21 N22 -108.2(4)
N11 U1 N21 N22 43.3(4)
C50 U1 N21 N22 170.1(4)
N31 U1 N21 N22 -32.6(4)
C51 U1 N21 N22 139.4(4)
C25 N21 N22 C23 -0.6(7)
U1 N21 N22 C23 163.9(4)
C25 N21 N22 B1 179.4(5)
U1 N21 N22 B1 -16.1(7)
N41 U1 N31 C35 26.0(7)
O61 U1 N31 C35 -69.8(6)
N11 U1 N31 C35 124.5(7)
C50 U1 N31 C35 -81.7(8)
N21 U1 N31 C35 -152.8(7)
C51 U1 N31 C35 162.0(9)
N41 U1 N31 N32 -130.5(5)
O61 U1 N31 N32 133.8(5)
N11 U1 N31 N32 -31.9(4)
C50 U1 N31 N32 121.8(6)
N21 U1 N31 N32 50.8(4)
C51 U1 N31 N32 5.6(12)
C35 N31 N32 C33 1.1(8)
U1 N31 N32 C33 163.1(4)
C35 N31 N32 B1 178.9(6)
U1 N31 N32 B1 -19.0(7)
O61 U1 N41 C41 124(13)
N11 U1 N41 C41 -24(13)
C50 U1 N41 C41 -153(13)
N31 U1 N41 C41 50(13)
N21 U1 N41 C41 56(13)
C51 U1 N41 C41 -122(13)
N11 N12 C13 C14 1.4(7)
B1 N12 C13 C14 -167.6(6)
N11 N12 C13 C16 179.6(6)
B1 N12 C13 C16 10.7(10)
N12 C13 C14 C15 -0.5(7)
C16 C13 C14 C15 -178.7(6)
N12 N11 C15 C14 1.3(7)
U1 N11 C15 C14 -158.2(4)
N12 N11 C15 C17 -176.3(6)
U1 N11 C15 C17 24.3(9)
C13 C14 C15 N11 -0.5(7)
C13 C14 C15 C17 176.9(7)
N21 N22 C23 C24 -0.3(7)
B1 N22 C23 C24 179.6(6)
N21 N22 C23 C26 -179.1(7)
B1 N22 C23 C26 0.8(11)
N22 C23 C24 C25 1.1(8)
C26 C23 C24 C25 179.8(8)
N22 N21 C25 C24 1.4(7)
U1 N21 C25 C24 -159.2(5)
N22 N21 C25 C27 179.7(6)
U1 N21 C25 C27 19.1(10)
C23 C24 C25 N21 -1.6(8)
C23 C24 C25 C27 -179.7(7)
N31 N32 C33 C34 -1.1(8)
B1 N32 C33 C34 -178.7(6)
N31 N32 C33 C36 -178.8(7)
B1 N32 C33 C36 3.6(11)
N32 C33 C34 C35 0.6(8)
C36 C33 C34 C35 178.1(8)
N32 N31 C35 C34 -0.7(8)
U1 N31 C35 C34 -159.5(5)
N32 N31 C35 C37 178.7(6)
U1 N31 C35 C37 20.0(11)
C33 C34 C35 N31 0.1(9)
C33 C34 C35 C37 -179.3(8)
U1 N41 C41 C42 170(12)
U1 N41 C41 C46 -10(13)
N41 C41 C42 C43 -179.2(6)
C46 C41 C42 C43 0.9(9)
N41 C41 C42 C47 0.4(10)
C46 C41 C42 C47 -179.6(6)
C41 C42 C43 C44 0.1(10)
C47 C42 C43 C44 -179.4(7)
C42 C43 C44 C45 -1.4(10)
C42 C43 C44 C48 178.0(6)
C43 C44 C45 C46 1.8(9)
C48 C44 C45 C46 -177.7(6)
C44 C45 C46 C41 -0.8(9)
C44 C45 C46 C49 179.3(6)
N41 C41 C46 C45 179.5(6)
C42 C41 C46 C45 -0.5(9)
N41 C41 C46 C49 -0.6(9)
C42 C41 C46 C49 179.4(6)
N41 U1 C50 C51 92.8(4)
O61 U1 C50 C51 -171.3(4)
N11 U1 C50 C51 -12.0(5)
N31 U1 C50 C51 -159.8(5)
N21 U1 C50 C51 -93.2(4)
U1 C50 C51 C56 -108.6(7)
U1 C50 C51 C52 66.7(7)
N41 U1 C51 C56 24.8(6)
O61 U1 C51 C56 124.0(6)
N11 U1 C51 C56 -75.0(6)
C50 U1 C51 C56 114.6(8)
N31 U1 C51 C56 -111.1(10)
N21 U1 C51 C56 -154.7(6)
N41 U1 C51 C52 142.8(4)
O61 U1 C51 C52 -118.0(4)
N11 U1 C51 C52 43.0(4)
C50 U1 C51 C52 -127.4(7)
N31 U1 C51 C52 6.9(12)
N21 U1 C51 C52 -36.6(4)
N41 U1 C51 C50 -89.8(5)
O61 U1 C51 C50 9.4(5)
N11 U1 C51 C50 170.4(4)
N31 U1 C51 C50 134.3(9)
N21 U1 C51 C50 90.8(4)
C56 C51 C52 C53 -2.5(10)
C50 C51 C52 C53 -178.1(7)
U1 C51 C52 C53 -122.4(6)
C51 C52 C53 C54 2.1(11)
C52 C53 C54 C55 -0.7(11)
C53 C54 C55 C56 -0.3(13)
C54 C55 C56 C51 -0.2(13)
C52 C51 C56 C55 1.6(11)
C50 C51 C56 C55 177.1(8)
U1 C51 C56 C55 101.5(8)
C65 O61 C62 C63 27.8(7)
U1 O61 C62 C63 -152.4(4)
O61 C62 C63 C64 -39.2(7)
C62 C63 C64 C65 36.2(7)
C62 O61 C65 C64 -4.8(8)
U1 O61 C65 C64 175.4(4)
C63 C64 C65 O61 -20.1(8)
C23 N22 B1 N32 -105.4(7)
N21 N22 B1 N32 74.6(7)
C23 N22 B1 N12 130.9(6)
N21 N22 B1 N12 -49.2(7)
C33 N32 B1 N22 125.2(7)
N31 N32 B1 N22 -52.2(7)
C33 N32 B1 N12 -109.8(7)
N31 N32 B1 N12 72.8(7)
C13 N12 B1 N22 -111.3(7)
N11 N12 B1 N22 80.9(6)
C13 N12 B1 N32 124.8(6)
N11 N12 B1 N32 -43.1(7)

loop_
_platon_squeeze_void_nr
_platon_squeeze_void_average_x
_platon_squeeze_void_average_y
_platon_squeeze_void_average_z
_platon_squeeze_void_volume
_platon_squeeze_void_count_electrons
_platon_squeeze_void_content
1 -0.015 0.000 0.000 367 52 ' '
